data_7252119
loop_
_publ_author_name
'Lesnikov, Vladislav'
'Sukhorukov, Alexey Yu.'

_publ_section_title
;
 Cyclam(OH)&#x2084; as an adaptable co-former for co-crystals with
 carboxylic acids and phenols
;
_journal_name_full CrystEngComm
_journal_paper_doi 10.1039/D6CE00350H
_journal_year 2026
_chemical_formula_moiety 'C10 H26 N4 O4, 2(C7 H5 O3)'
_chemical_formula_sum 'C24 H36 N4 O10'
_chemical_formula_weight 540.57
_chemical_melting_point 182
_space_group_crystal_system monoclinic
_space_group_IT_number 14
_space_group_name_Hall '-P 2ybc'
_space_group_name_H-M_alt 'P 1 21/c 1'
_atom_sites_solution_hydrogens mixed
_atom_sites_solution_primary dual
_atom_sites_solution_secondary difmap
_audit_creation_date 2025-02-14
_audit_creation_method
;
Olex2 1.5
(compiled 2023.03.06 svn.rbb2c1857 for OlexSys, GUI svn.r6748)
;
_audit_update_record
;
2026-04-27 deposited with the CCDC.	2026-06-19 downloaded from the CCDC.
;
_cell_angle_alpha 90
_cell_angle_beta 109.182(3)
_cell_angle_gamma 90
_cell_formula_units_Z 2
_cell_length_a 9.6397(3)
_cell_length_b 12.5697(4)
_cell_length_c 11.4557(3)
_cell_measurement_reflns_used 7032
_cell_measurement_temperature 100.00(10)
_cell_measurement_theta_max 79.7830
_cell_measurement_theta_min 4.8600
_cell_volume 1311.00(7)
_computing_cell_refinement 'CrysAlisPro 1.171.43.141a (Rigaku OD, 2024)'
_computing_data_collection 'CrysAlisPro system (CCD 43.137a 64-bit (release 10-09-2024))'
_computing_data_reduction 'CrysAlisPro 1.171.43.141a (Rigaku OD, 2024)'
_computing_molecular_graphics 'Olex2 1.5 (Dolomanov et al., 2009)'
_computing_publication_material 'Olex2 1.5 (Dolomanov et al., 2009)'
_computing_structure_refinement 'SHELXL 2018/3 (Sheldrick, 2015)'
_computing_structure_solution 'SHELXT 2014/5 (Sheldrick, 2014)'
_diffrn_ambient_environment N~2~
_diffrn_ambient_temperature 100.00(10)
_diffrn_detector 'Hybrid Pixel Array Detector'
_diffrn_detector_area_resol_mean 10.0000
_diffrn_detector_type HyPix
_diffrn_measured_fraction_theta_full 0.995
_diffrn_measured_fraction_theta_max 0.987
_diffrn_measurement_details
;
List of Runs (angles in degrees, time in seconds):

  # Type    Start    End  Width  t~exp~   \w     \q     \k     \f   Frames
#--------------------------------------------------------------------------
  1  \w    -73.00  29.00   0.50    0.35    --  -44.60  82.00  76.00  204
  2  \w    -21.00  73.00   0.50    0.35    --   44.60 -82.00 -44.00  188
  3  \w   -167.00 -79.00   0.50    1.40    --  -93.75 -82.00 -44.00  176
  4  \w     43.00 144.00   0.50    1.40    --  115.25 -82.00 -44.00  202
  5  \w    101.00 178.00   0.50    1.40    --  115.25  82.00  76.00  154
  6  \w    101.00 178.00   0.50    1.40    --  115.25  82.00  76.00  154
  7  \w    -43.00  31.00   0.50    0.35    --  -44.60  38.00-180.00  148
  8  \w    -73.00  29.00   0.50    0.35    --  -44.60  82.00  76.00  204
  9  \w     -1.00  80.00   0.50    0.35    --   44.60 -99.00-180.00  162
 10  \w    -32.00  27.00   0.50    0.35    --   44.60 -19.00-180.00  118
 11  \w    -51.00 -20.00   0.50    1.40    --  -93.75  45.00  90.00   62
 12  \w   -122.00 -20.00   0.50    1.40    --  -93.75  82.00  76.00  204
 13  \w     43.00  71.00   0.50    1.40    --  115.25 -61.00 150.00   56
 14  \w     43.00 105.00   0.50    1.40    --  115.25 -95.00-150.00  124
 15  \w     43.00 105.00   0.50    1.40    --  115.25 -95.00-180.00  124
 16  \w     45.00 111.00   0.50    1.40    --  115.25-125.00 120.00  132
 17  \w     90.00 178.00   0.50    1.40    --  115.25  15.00-120.00  176
 18  \w     43.00 105.00   0.50    1.40    --  115.25 -95.00-150.00  124
 19  \w     43.00 105.00   0.50    1.40    --  115.25 -95.00 -90.00  124
 20  \w     43.00  71.00   0.50    1.40    --  115.25 -61.00 -90.00   56
 21  \w     43.00  71.00   0.50    1.40    --  115.25 -61.00   0.00   56
 22  \w     97.00 178.00   0.50    1.40    --  115.25  45.00  30.00  162
 23  \w     43.00 105.00   0.50    1.40    --  115.25 -77.00 -30.00  124
 24  \w     97.00 178.00   0.50    1.40    --  115.25  30.00-180.00  162
 25  \w     97.00 178.00   0.50    1.40    --  115.25  45.00  60.00  162
 26  \w     97.00 178.00   0.50    1.40    --  115.25  45.00  60.00  162
 27  \w     43.00 105.00   0.50    1.40    --  115.25 -77.00   0.00  124
 28  \w     43.00  71.00   0.50    1.40    --  115.25 -61.00  60.00   56
 29  \w     95.00 178.00   0.50    1.40    --  115.25 125.00  30.00  166
 30  \w     43.00  71.00   0.50    1.40    --  115.25 -61.00 -60.00   56
 31  \w     96.00 178.00   0.50    1.40    --  115.25  61.00-150.00  164
 32  \w     43.00 105.00   0.50    1.40    --  115.25 -77.00  90.00  124
 33  \w     97.00 178.00   0.50    1.40    --  115.25  45.00 -90.00  162
 34  \w     97.00 178.00   0.50    1.40    --  115.25  45.00 120.00  162
 35  \w     43.00 105.00   0.50    1.40    --  115.25 -77.00  30.00  124
 36  \w     87.00 140.00   0.50    1.40    --  115.25 -85.00  63.02  106
 37  \w    102.00 133.00   0.50    1.40    --  115.25  30.00-180.00   62
 38  \w     50.00  97.00   0.50    1.40    --  115.25 -77.00-120.00   94
 39  \w     97.00 123.00   0.50    1.40    --  115.25 125.00  30.00   52
 40  \w    124.00 151.00   0.50    1.40    --  115.25  45.00 -30.00   54
 41  \w    121.00 166.00   0.50    1.40    --  115.25 125.00 120.00   90
 42  \w     91.00 117.00   0.50    1.40    --  115.25  15.00 -60.00   52
 43  \w     91.00 116.00   0.50    1.40    --  115.25  77.00  30.00   50
 44  \w     47.00  90.00   0.50    1.40    --  115.25 -77.00-150.00   86
;
_diffrn_measurement_device 'four-circle diffractometer'
_diffrn_measurement_device_type 'XtaLAB Synergy, Dualflex, HyPix'
_diffrn_measurement_method '\w scans'
_diffrn_orient_matrix_type 'CrysAlisPro convention (1999,Acta A55,543-557)'
_diffrn_orient_matrix_UB_11 0.0006015000
_diffrn_orient_matrix_UB_12 0.1020925000
_diffrn_orient_matrix_UB_13 0.0745512000
_diffrn_orient_matrix_UB_21 -0.1517409000
_diffrn_orient_matrix_UB_22 0.0304303000
_diffrn_orient_matrix_UB_23 -0.0913516000
_diffrn_orient_matrix_UB_31 -0.0750675000
_diffrn_orient_matrix_UB_32 -0.0605470000
_diffrn_orient_matrix_UB_33 0.0797489000
_diffrn_radiation_monochromator mirror
_diffrn_radiation_probe x-ray
_diffrn_radiation_type 'Cu K\a'
_diffrn_radiation_wavelength 1.54184
_diffrn_reflns_av_R_equivalents 0.0551
_diffrn_reflns_av_unetI/netI 0.0347
_diffrn_reflns_Laue_measured_fraction_full 0.995
_diffrn_reflns_Laue_measured_fraction_max 0.987
_diffrn_reflns_limit_h_max 11
_diffrn_reflns_limit_h_min -12
_diffrn_reflns_limit_k_max 16
_diffrn_reflns_limit_k_min -15
_diffrn_reflns_limit_l_max 14
_diffrn_reflns_limit_l_min -13
_diffrn_reflns_number 19442
_diffrn_reflns_point_group_measured_fraction_full 0.995
_diffrn_reflns_point_group_measured_fraction_max 0.987
_diffrn_reflns_theta_full 67.684
_diffrn_reflns_theta_max 80.048
_diffrn_reflns_theta_min 4.857
_diffrn_source 'micro-focus sealed X-ray tube'
_diffrn_source_type 'PhotonJet (Cu) X-ray Source'
_exptl_absorpt_coefficient_mu 0.902
_exptl_absorpt_correction_T_max 1.000
_exptl_absorpt_correction_T_min 0.798
_exptl_absorpt_correction_type gaussian
_exptl_absorpt_process_details
;
CrysAlisPro 1.171.43.141a (Rigaku Oxford Diffraction, 2024)
Numerical absorption correction based on gaussian integration over
a multifaceted crystal model
Empirical absorption correction using spherical harmonics,
implemented in SCALE3 ABSPACK scaling algorithm.
;
_exptl_crystal_colour colourless
_exptl_crystal_colour_primary colourless
_exptl_crystal_density_diffrn 1.369
_exptl_crystal_density_method 'not measured'
_exptl_crystal_description block
_exptl_crystal_F_000 576
_exptl_crystal_size_max 0.154
_exptl_crystal_size_mid 0.117
_exptl_crystal_size_min 0.084
_refine_diff_density_max 0.286
_refine_diff_density_min -0.183
_refine_diff_density_rms 0.047
_refine_ls_extinction_method none
_refine_ls_goodness_of_fit_ref 1.070
_refine_ls_hydrogen_treatment mixed
_refine_ls_matrix_type full
_refine_ls_number_parameters 184
_refine_ls_number_reflns 2831
_refine_ls_number_restraints 0
_refine_ls_restrained_S_all 1.070
_refine_ls_R_factor_all 0.0595
_refine_ls_R_factor_gt 0.0485
_refine_ls_shift/su_max 0.000
_refine_ls_shift/su_mean 0.000
_refine_ls_structure_factor_coef Fsqd
_refine_ls_weighting_details 'w=1/[\s^2^(Fo^2^)+(0.0654P)^2^+0.4439P] where P=(Fo^2^+2Fc^2^)/3'
_refine_ls_weighting_scheme calc
_refine_ls_wR_factor_gt 0.1287
_refine_ls_wR_factor_ref 0.1362
_reflns_Friedel_coverage 0.000
_reflns_number_gt 2300
_reflns_number_total 2831
_reflns_threshold_expression 'I > 2\s(I)'
_cod_data_source_file d6ce00350h2.cif
_cod_data_source_block cyclam(OH)42SA
_cod_database_code 7252119
_shelx_shelxl_version_number 2018/3
_chemical_oxdiff_formula C12N2O5H18
_chemical_oxdiff_usercomment LVK890
_shelx_space_group_comment
;
The symmetry employed for this shelxl refinement is uniquely defined
by the following loop, which should always be used as a source of
symmetry information in preference to the above space-group names.
They are only intended as comments.
;
_shelx_estimated_absorpt_t_max 0.928
_shelx_estimated_absorpt_t_min 0.874
_olex2_refinement_description
;
1. Fixed Uiso
 At 1.2 times of:
  All C(H) groups, All C(H,H) groups
 At 1.5 times of:
  All N(H) groups, All O(H) groups
2.a Secondary CH2 refined with riding coordinates:
 C8(H8A,H8B), C9(H9A,H9B), C10(H10A,H10B), C11(H11A,H11B), C12(H12A,H12B)
2.b Aromatic/amide H refined with riding coordinates:
 C4(H4), C5(H5A), C6(H6), C7(H7)
;
_olex2_submission_special_instructions 'No special instructions were received'
_oxdiff_exptl_absorpt_empirical_details
;
Empirical correction (ABSPACK) includes:
- Absorption correction using spherical harmonics
- Frame scaling
;
_oxdiff_exptl_absorpt_empirical_full_max 1.442
_oxdiff_exptl_absorpt_empirical_full_min 0.649

loop_
_space_group_symop_operation_xyz
'x, y, z'
'-x, y+1/2, -z+1/2'
'-x, -y, -z'
'x, -y-1/2, z-1/2'

loop_
_atom_site_label
_atom_site_type_symbol
_atom_site_fract_x
_atom_site_fract_y
_atom_site_fract_z
_atom_site_U_iso_or_equiv
_atom_site_adp_type
_atom_site_occupancy
_atom_site_site_symmetry_order
_atom_site_calc_flag
_atom_site_refinement_flags_posn
_atom_site_refinement_flags_adp
_atom_site_refinement_flags_occupancy
_atom_site_disorder_assembly
_atom_site_disorder_group
O2 O 0.79837(14) 0.60858(11) 1.11151(12) 0.0426(3) Uani 1 1 d . . . . .
H2 H 0.777(3) 0.569(2) 1.172(3) 0.064 Uiso 1 1 d . U . . .
O1 O 0.56494(18) 0.31783(13) 0.76875(12) 0.0527(4) Uani 1 1 d . . . . .
H1 H 0.519(4) 0.367(3) 0.712(3) 0.079 Uiso 1 1 d . U . . .
O3 O 0.34544(14) 0.50564(10) 0.76314(11) 0.0368(3) Uani 1 1 d . . . . .
O4 O 0.41503(14) 0.45535(11) 0.60469(11) 0.0410(3) Uani 1 1 d . . . . .
O5 O 0.26259(15) 0.50991(12) 0.38213(12) 0.0451(3) Uani 1 1 d . . . . .
H5 H 0.339(3) 0.479(2) 0.454(3) 0.068 Uiso 1 1 d . U . . .
N1 N 0.54398(17) 0.35002(13) 0.88046(14) 0.0387(3) Uani 1 1 d . . . . .
H1A H 0.491(3) 0.412(2) 0.862(2) 0.058 Uiso 1 1 d . U . . .
N2 N 0.66637(15) 0.59381(13) 1.00529(13) 0.0377(3) Uani 1 1 d . . . . .
C1 C 0.33041(18) 0.50655(14) 0.64978(16) 0.0335(4) Uani 1 1 d . . . . .
C2 C 0.20881(18) 0.57024(13) 0.56311(15) 0.0326(3) Uani 1 1 d . . . . .
C3 C 0.18097(18) 0.56809(14) 0.43500(16) 0.0344(4) Uani 1 1 d . . . . .
C4 C 0.06536(19) 0.62751(15) 0.35669(16) 0.0379(4) Uani 1 1 d . . . . .
H4 H 0.046658 0.626148 0.269949 0.046 Uiso 1 1 calc R U . . .
C5 C -0.02193(19) 0.68832(15) 0.40528(17) 0.0392(4) Uani 1 1 d . . . . .
H5A H -0.100407 0.728552 0.351357 0.047 Uiso 1 1 calc R U . . .
C6 C 0.00347(19) 0.69150(15) 0.53210(18) 0.0396(4) Uani 1 1 d . . . . .
H6 H -0.056920 0.733597 0.564788 0.048 Uiso 1 1 calc R U . . .
C7 C 0.11789(18) 0.63249(14) 0.60986(16) 0.0353(4) Uani 1 1 d . . . . .
H7 H 0.135314 0.634081 0.696421 0.042 Uiso 1 1 calc R U . . .
C8 C 0.69068(19) 0.36672(16) 0.97591(16) 0.0380(4) Uani 1 1 d . . . . .
H8A H 0.742856 0.297741 0.994766 0.046 Uiso 1 1 calc R U . . .
H8B H 0.676989 0.393194 1.052786 0.046 Uiso 1 1 calc R U . . .
C9 C 0.7841(2) 0.44542(18) 0.93411(18) 0.0455(5) Uani 1 1 d . . . . .
H9A H 0.800987 0.417090 0.859256 0.055 Uiso 1 1 calc R U . . .
H9B H 0.880906 0.451749 0.999640 0.055 Uiso 1 1 calc R U . . .
C10 C 0.7163(2) 0.55538(17) 0.90551(17) 0.0439(4) Uani 1 1 d . . . . .
H10A H 0.789696 0.605488 0.893577 0.053 Uiso 1 1 calc R U . . .
H10B H 0.631978 0.552770 0.827683 0.053 Uiso 1 1 calc R U . . .
C11 C 0.5957(2) 0.69733(16) 0.97853(19) 0.0449(5) Uani 1 1 d . . . . .
H11A H 0.510382 0.693074 0.901565 0.054 Uiso 1 1 calc R U . . .
H11B H 0.665696 0.749922 0.965580 0.054 Uiso 1 1 calc R U . . .
C12 C 0.4550(2) 0.26658(15) 0.91653(19) 0.0463(5) Uani 1 1 d . . . . .
H12A H 0.514858 0.201270 0.941551 0.056 Uiso 1 1 calc R U . . .
H12B H 0.368311 0.248892 0.844166 0.056 Uiso 1 1 calc R U . . .

loop_
_atom_site_aniso_label
_atom_site_aniso_U_11
_atom_site_aniso_U_22
_atom_site_aniso_U_33
_atom_site_aniso_U_23
_atom_site_aniso_U_13
_atom_site_aniso_U_12
O2 0.0353(6) 0.0485(8) 0.0366(7) 0.0059(6) 0.0019(5) -0.0065(5)
O1 0.0704(9) 0.0510(9) 0.0294(6) -0.0059(6) 0.0063(6) 0.0243(7)
O3 0.0416(6) 0.0374(6) 0.0300(6) 0.0019(5) 0.0100(5) 0.0040(5)
O4 0.0401(6) 0.0485(8) 0.0336(6) 0.0014(5) 0.0113(5) 0.0110(5)
O5 0.0418(7) 0.0606(9) 0.0336(6) -0.0001(6) 0.0134(5) 0.0131(6)
N1 0.0428(8) 0.0371(8) 0.0319(7) -0.0034(6) 0.0066(6) 0.0073(6)
N2 0.0334(7) 0.0425(8) 0.0322(7) 0.0048(6) 0.0039(6) -0.0038(6)
C1 0.0353(8) 0.0330(8) 0.0321(8) -0.0011(6) 0.0110(6) -0.0010(6)
C2 0.0332(7) 0.0320(8) 0.0324(8) 0.0005(6) 0.0106(6) -0.0023(6)
C3 0.0323(7) 0.0375(9) 0.0341(8) 0.0000(7) 0.0118(6) -0.0001(6)
C4 0.0353(8) 0.0442(10) 0.0313(8) 0.0008(7) 0.0069(6) -0.0007(7)
C5 0.0330(8) 0.0413(9) 0.0397(9) 0.0030(7) 0.0069(7) 0.0037(7)
C6 0.0356(8) 0.0406(9) 0.0427(9) -0.0021(7) 0.0129(7) 0.0024(7)
C7 0.0380(8) 0.0363(9) 0.0329(8) -0.0004(7) 0.0132(7) 0.0000(7)
C8 0.0359(8) 0.0447(10) 0.0311(8) -0.0007(7) 0.0078(7) 0.0073(7)
C9 0.0384(9) 0.0632(13) 0.0372(9) 0.0023(9) 0.0155(7) 0.0025(8)
C10 0.0397(9) 0.0561(12) 0.0357(9) 0.0079(8) 0.0121(7) -0.0081(8)
C11 0.0392(9) 0.0412(10) 0.0462(10) 0.0100(8) 0.0029(7) -0.0078(8)
C12 0.0459(10) 0.0315(9) 0.0500(11) -0.0006(8) 0.0000(8) -0.0014(7)

loop_
_atom_type_symbol
_atom_type_description
_atom_type_scat_dispersion_real
_atom_type_scat_dispersion_imag
_atom_type_scat_source
C C 0.0181 0.0091 'International Tables Vol C Tables 4.2.6.8 and 6.1.1.4'
H H 0.0000 0.0000 'International Tables Vol C Tables 4.2.6.8 and 6.1.1.4'
N N 0.0311 0.0180 'International Tables Vol C Tables 4.2.6.8 and 6.1.1.4'
O O 0.0492 0.0322 'International Tables Vol C Tables 4.2.6.8 and 6.1.1.4'

loop_
_exptl_crystal_face_index_h
_exptl_crystal_face_index_k
_exptl_crystal_face_index_l
_exptl_crystal_face_perp_dist
0 -1 1 0.0622
0 1 -1 0.0787
1 0 0 0.0252
-1 0 0 0.0586
-2 -1 -1 0.0640
-1 -1 1 0.0453
1 1 -1 0.0715
-1 0 -2 0.0829
-1 -1 2 0.0625
0 0 -1 0.0825
-1 -2 -1 0.0697
1 2 0 0.0473
0 1 1 0.0677
0 2 1 0.0502
0 -2 -1 0.0686
1 -1 -2 0.0542
1 -2 -2 0.0494
-1 2 1 0.0447
1 -2 0 0.0606
-1 0 1 0.0538

loop_
_geom_angle_atom_site_label_1
_geom_angle_atom_site_label_2
_geom_angle_atom_site_label_3
_geom_angle
_geom_angle_site_symmetry_1
_geom_angle_site_symmetry_3
_geom_angle_publ_flag
N2 O2 H2 101.8(18) . . ?
N1 O1 H1 106(2) . . ?
C3 O5 H5 103.1(17) . . ?
O1 N1 H1A 105.3(17) . . ?
O1 N1 C8 108.65(14) . . ?
O1 N1 C12 108.27(15) . . ?
C8 N1 H1A 112.1(17) . . ?
C8 N1 C12 112.81(15) . . ?
C12 N1 H1A 109.4(16) . . ?
O2 N2 C10 105.93(13) . . ?
C11 N2 O2 106.41(14) . . ?
C11 N2 C10 112.52(15) . . ?
O3 C1 O4 122.80(16) . . ?
O3 C1 C2 119.30(15) . . ?
O4 C1 C2 117.90(15) . . ?
C3 C2 C1 121.54(15) . . ?
C3 C2 C7 118.71(15) . . ?
C7 C2 C1 119.73(15) . . ?
O5 C3 C2 122.60(16) . . ?
O5 C3 C4 117.39(15) . . ?
C4 C3 C2 120.01(16) . . ?
C3 C4 H4 120.0 . . ?
C5 C4 C3 120.03(16) . . ?
C5 C4 H4 120.0 . . ?
C4 C5 H5A 119.5 . . ?
C4 C5 C6 120.96(16) . . ?
C6 C5 H5A 119.5 . . ?
C5 C6 H6 120.5 . . ?
C7 C6 C5 119.09(16) . . ?
C7 C6 H6 120.5 . . ?
C2 C7 H7 119.4 . . ?
C6 C7 C2 121.20(16) . . ?
C6 C7 H7 119.4 . . ?
N1 C8 H8A 109.2 . . ?
N1 C8 H8B 109.2 . . ?
N1 C8 C9 112.25(15) . . ?
H8A C8 H8B 107.9 . . ?
C9 C8 H8A 109.2 . . ?
C9 C8 H8B 109.2 . . ?
C8 C9 H9A 108.8 . . ?
C8 C9 H9B 108.8 . . ?
C8 C9 C10 113.78(15) . . ?
H9A C9 H9B 107.7 . . ?
C10 C9 H9A 108.8 . . ?
C10 C9 H9B 108.8 . . ?
N2 C10 C9 111.20(15) . . ?
N2 C10 H10A 109.4 . . ?
N2 C10 H10B 109.4 . . ?
C9 C10 H10A 109.4 . . ?
C9 C10 H10B 109.4 . . ?
H10A C10 H10B 108.0 . . ?
N2 C11 H11A 109.5 . . ?
N2 C11 H11B 109.5 . . ?
N2 C11 C12 110.68(15) . 3_667 ?
H11A C11 H11B 108.1 . . ?
C12 C11 H11A 109.5 3_667 . ?
C12 C11 H11B 109.5 3_667 . ?
N1 C12 C11 111.99(15) . 3_667 ?
N1 C12 H12A 109.2 . . ?
N1 C12 H12B 109.2 . . ?
C11 C12 H12A 109.2 3_667 . ?
C11 C12 H12B 109.2 3_667 . ?
H12A C12 H12B 107.9 . . ?

loop_
_geom_bond_atom_site_label_1
_geom_bond_atom_site_label_2
_geom_bond_distance
_geom_bond_site_symmetry_2
_geom_bond_publ_flag
O2 H2 0.93(3) . ?
O2 N2 1.4549(18) . ?
O1 H1 0.90(4) . ?
O1 N1 1.419(2) . ?
O3 C1 1.258(2) . ?
O4 C1 1.274(2) . ?
O5 H5 0.98(3) . ?
O5 C3 1.354(2) . ?
N1 H1A 0.92(3) . ?
N1 C8 1.491(2) . ?
N1 C12 1.496(3) . ?
N2 C10 1.460(3) . ?
N2 C11 1.454(3) . ?
C1 C2 1.495(2) . ?
C2 C3 1.403(2) . ?
C2 C7 1.406(2) . ?
C3 C4 1.396(2) . ?
C4 H4 0.9500 . ?
C4 C5 1.382(3) . ?
C5 H5A 0.9500 . ?
C5 C6 1.392(3) . ?
C6 H6 0.9500 . ?
C6 C7 1.384(3) . ?
C7 H7 0.9500 . ?
C8 H8A 0.9900 . ?
C8 H8B 0.9900 . ?
C8 C9 1.517(3) . ?
C9 H9A 0.9900 . ?
C9 H9B 0.9900 . ?
C9 C10 1.518(3) . ?
C10 H10A 0.9900 . ?
C10 H10B 0.9900 . ?
C11 H11A 0.9900 . ?
C11 H11B 0.9900 . ?
C11 C12 1.509(3) 3_667 ?
C12 H12A 0.9900 . ?
C12 H12B 0.9900 . ?

loop_
_geom_hbond_atom_site_label_D
_geom_hbond_atom_site_label_H
_geom_hbond_atom_site_label_A
_geom_hbond_distance_DH
_geom_hbond_distance_HA
_geom_hbond_distance_DA
_geom_hbond_angle_DHA
_geom_hbond_site_symmetry_A
_geom_hbond_publ_flag
O2 H2 O3 0.93(3) 1.84(3) 2.7117(18) 154(3) 3_667 yes
O1 H1 O4 0.90(4) 1.71(4) 2.6122(19) 174(3) . yes
O5 H5 O4 0.98(3) 1.67(3) 2.5822(19) 152(3) . yes
N1 H1A O3 0.92(3) 1.89(3) 2.758(2) 156(2) . yes

loop_
_geom_torsion_atom_site_label_1
_geom_torsion_atom_site_label_2
_geom_torsion_atom_site_label_3
_geom_torsion_atom_site_label_4
_geom_torsion
_geom_torsion_site_symmetry_1
_geom_torsion_site_symmetry_2
_geom_torsion_site_symmetry_3
_geom_torsion_site_symmetry_4
_geom_torsion_publ_flag
O2 N2 C10 C9 66.33(18) . . . . ?
O2 N2 C11 C12 -64.87(18) . . . 3_667 ?
O1 N1 C8 C9 55.6(2) . . . . ?
O1 N1 C12 C11 -169.85(15) . . . 3_667 ?
O3 C1 C2 C3 -175.51(16) . . . . ?
O3 C1 C2 C7 3.3(2) . . . . ?
O4 C1 C2 C3 4.6(2) . . . . ?
O4 C1 C2 C7 -176.56(16) . . . . ?
O5 C3 C4 C5 179.90(17) . . . . ?
N1 C8 C9 C10 60.2(2) . . . . ?
C1 C2 C3 O5 -0.8(3) . . . . ?
C1 C2 C3 C4 179.20(16) . . . . ?
C1 C2 C7 C6 -179.34(16) . . . . ?
C2 C3 C4 C5 -0.1(3) . . . . ?
C3 C2 C7 C6 -0.5(3) . . . . ?
C3 C4 C5 C6 0.0(3) . . . . ?
C4 C5 C6 C7 -0.1(3) . . . . ?
C5 C6 C7 C2 0.4(3) . . . . ?
C7 C2 C3 O5 -179.67(16) . . . . ?
C7 C2 C3 C4 0.4(3) . . . . ?
C8 N1 C12 C11 69.87(19) . . . 3_667 ?
C8 C9 C10 N2 49.0(2) . . . . ?
C10 N2 C11 C12 179.55(15) . . . 3_667 ?
C11 N2 C10 C9 -177.79(15) . . . . ?
C12 N1 C8 C9 175.69(16) . . . . ?

loop_
_exptl_oxdiff_crystal_face_indexfrac_h
_exptl_oxdiff_crystal_face_indexfrac_k
_exptl_oxdiff_crystal_face_indexfrac_l
_exptl_oxdiff_crystal_face_x
_exptl_oxdiff_crystal_face_y
_exptl_oxdiff_crystal_face_z
0.0000 -0.9985 1.0011 -0.0273 -0.1218 0.1403
-0.0000 0.9985 -1.0011 0.0273 0.1218 -0.1403
0.9998 0.0006 0.0006 0.0007 -0.1518 -0.0750
-0.9998 -0.0006 -0.0006 -0.0007 0.1518 0.0750
-1.9988 -1.0013 -1.0015 -0.1781 0.3643 0.1308
-0.9998 -0.9991 1.0004 -0.0280 0.0299 0.2153
0.9998 0.9991 -1.0004 0.0280 -0.0299 -0.2153
-0.9989 -0.0022 -2.0019 -0.1501 0.3344 -0.0845
-1.0003 -0.9983 2.0011 0.0467 -0.0614 0.2951
0.0004 -0.0008 -1.0006 -0.0747 0.0913 -0.0798
-0.9985 -2.0000 -1.0005 -0.2794 0.1820 0.1163
0.9989 1.9992 -0.0002 0.2047 -0.0907 -0.1960
-0.0009 1.0001 1.0002 0.1767 -0.0608 0.0193
-0.0013 1.9994 0.9998 0.2787 -0.0303 -0.0412
0.0013 -1.9994 -0.9998 -0.2787 0.0303 0.0412
1.0011 -1.0002 -2.0002 -0.2506 0.0004 -0.1741
1.0016 -1.9995 -1.9998 -0.3526 -0.0301 -0.1136
-1.0011 1.9987 0.9992 0.2779 0.1215 0.0338
1.0007 -1.9980 0.0015 -0.2033 -0.2128 0.0460
-1.0003 0.0002 1.0000 0.0740 0.0604 0.1548
